data_7706534
loop_
_publ_author_name
'Yadav, Samanta'
'Vijayan, Paranthaman'
'Yadav, Sunil'
'Gupta, Rajeev'

_publ_section_title
;
 Ruthenium complexes of phosphine-amide based ligands as efficient
 catalysts for transfer hydrogenation reactions.
;
_journal_issue 9
_journal_name_full 'Dalton transactions (Cambridge, England : 2003)'
_journal_page_first 3269
_journal_page_last 3279
_journal_paper_doi 10.1039/d0dt04401f
_journal_volume 50
_journal_year 2021
_chemical_formula_moiety 'C26 H22 Cl N2 O3 P Ru'
_chemical_formula_sum 'C26 H22 Cl N2 O3 P Ru'
_chemical_formula_weight 577.94
_space_group_crystal_system monoclinic
_space_group_IT_number 15
_space_group_name_Hall '-I 2ya'
_space_group_name_H-M_alt 'I 1 2/a 1'
_atom_sites_solution_hydrogens mixed
_audit_creation_method SHELXL-2018/3
_audit_update_record
;
2020-03-31 deposited with the CCDC.	2021-01-29 downloaded from the CCDC.
;
_cell_angle_alpha 90
_cell_angle_beta 101.520(4)
_cell_angle_gamma 90
_cell_formula_units_Z 8
_cell_length_a 18.3088(8)
_cell_length_b 8.4872(4)
_cell_length_c 32.8245(16)
_cell_measurement_reflns_used 8658
_cell_measurement_temperature 298(2)
_cell_measurement_theta_max 26.3560
_cell_measurement_theta_min 3.4320
_cell_volume 4997.9(4)
_computing_structure_refinement 'SHELXL-2018/3 (Sheldrick, 2018)'
_diffrn_ambient_temperature 298(2)
_diffrn_measured_fraction_theta_full 0.997
_diffrn_measured_fraction_theta_max 0.997
_diffrn_measurement_device_type XcaliburSapphire3
_diffrn_radiation_type MoK\a
_diffrn_radiation_wavelength 0.71073
_diffrn_reflns_av_R_equivalents 0.0556
_diffrn_reflns_av_unetI/netI 0.0358
_diffrn_reflns_Laue_measured_fraction_full 0.997
_diffrn_reflns_Laue_measured_fraction_max 0.997
_diffrn_reflns_limit_h_max 25
_diffrn_reflns_limit_h_min -25
_diffrn_reflns_limit_k_max 11
_diffrn_reflns_limit_k_min -11
_diffrn_reflns_limit_l_max 45
_diffrn_reflns_limit_l_min -45
_diffrn_reflns_number 31483
_diffrn_reflns_point_group_measured_fraction_full 0.997
_diffrn_reflns_point_group_measured_fraction_max 0.997
_diffrn_reflns_theta_full 25.242
_diffrn_reflns_theta_max 29.612
_diffrn_reflns_theta_min 3.278
_exptl_absorpt_coefficient_mu 0.829
_exptl_absorpt_correction_type none
_exptl_crystal_density_diffrn 1.536
_exptl_crystal_description BLOCK
_exptl_crystal_F_000 2336
_exptl_crystal_size_max 0.25
_exptl_crystal_size_mid 0.20
_exptl_crystal_size_min 0.16
_refine_diff_density_max 0.641
_refine_diff_density_min -0.376
_refine_diff_density_rms 0.067
_refine_ls_extinction_method none
_refine_ls_goodness_of_fit_ref 1.023
_refine_ls_hydrogen_treatment mixed
_refine_ls_matrix_type full
_refine_ls_number_parameters 311
_refine_ls_number_reflns 4384
_refine_ls_number_restraints 0
_refine_ls_restrained_S_all 1.023
_refine_ls_R_factor_all 0.0466
_refine_ls_R_factor_gt 0.0364
_refine_ls_shift/su_max 0.000
_refine_ls_shift/su_mean 0.000
_refine_ls_structure_factor_coef Fsqd
_refine_ls_weighting_details 'w=1/[\s^2^(Fo^2^)+(0.0377P)^2^+8.4524P] where P=(Fo^2^+2Fc^2^)/3'
_refine_ls_weighting_scheme calc
_refine_ls_wR_factor_gt 0.0813
_refine_ls_wR_factor_ref 0.0859
_reflns_Friedel_coverage 0.000
_reflns_number_gt 3679
_reflns_number_total 4384
_reflns_threshold_expression 'I > 2\s(I)'
_cod_data_source_file d0dt04401f2.cif
_cod_data_source_block shelx_CCDC1
_cod_depositor_comments 'Adding full bibliography for 7706533--7706535.cif.'
_cod_original_sg_symbol_H-M 'I 2/a'
_cod_database_code 7706534
_shelx_shelxl_version_number 2018/3
_shelx_space_group_comment
;
The symmetry employed for this shelxl refinement is uniquely defined
by the following loop, which should always be used as a source of
symmetry information in preference to the above space-group names.
They are only intended as comments.
;

loop_
_space_group_symop_operation_xyz
'x, y, z'
'-x+1/2, y, -z'
'x+1/2, y+1/2, z+1/2'
'-x+1, y+1/2, -z+1/2'
'-x, -y, -z'
'x-1/2, -y, z'
'-x+1/2, -y+1/2, -z+1/2'
'x, -y+1/2, z+1/2'

loop_
_atom_site_label
_atom_site_type_symbol
_atom_site_fract_x
_atom_site_fract_y
_atom_site_fract_z
_atom_site_U_iso_or_equiv
_atom_site_adp_type
_atom_site_occupancy
_atom_site_site_symmetry_order
_atom_site_calc_flag
_atom_site_refinement_flags_posn
_atom_site_refinement_flags_adp
_atom_site_refinement_flags_occupancy
_atom_site_disorder_assembly
_atom_site_disorder_group
Ru1 Ru 0.11377(2) 0.20984(3) 0.14946(2) 0.03318(10) Uani 1 1 d . . . . .
P1 P 0.18003(5) 0.12080(10) 0.10240(3) 0.0343(2) Uani 1 1 d . . . . .
Cl1 Cl 0.02426(6) 0.37889(13) 0.10663(3) 0.0606(3) Uani 1 1 d . . . . .
O1 O 0.23310(15) 0.0454(3) 0.26198(7) 0.0567(7) Uani 1 1 d . . . . .
N1 N 0.08328(16) 0.2749(3) 0.20683(9) 0.0421(7) Uani 1 1 d . . . . .
O3 O 0.18938(14) 0.4103(3) 0.16319(8) 0.0448(6) Uani 1 1 d . . . . .
O2 O 0.00395(17) -0.0489(4) 0.13010(9) 0.0759(10) Uani 1 1 d . . . . .
N2 N 0.19173(14) 0.0851(3) 0.19153(8) 0.0353(6) Uani 1 1 d . . . . .
C1 C 0.0481(2) 0.0485(5) 0.13786(11) 0.0462(9) Uani 1 1 d . . . . .
C12 C 0.2919(2) -0.1189(5) 0.20293(12) 0.0536(10) Uani 1 1 d . . . . .
H12 H 0.292371 -0.122591 0.231296 0.064 Uiso 1 1 calc R U . . .
C5 C 0.1288(2) 0.2104(4) 0.23978(11) 0.0422(8) Uani 1 1 d . . . . .
C19 C 0.2387(2) 0.2691(4) 0.08506(10) 0.0427(9) Uani 1 1 d . . . . .
C9 C 0.2912(2) -0.1143(5) 0.11828(12) 0.0510(10) Uani 1 1 d . . . . .
H9 H 0.290180 -0.114105 0.089840 0.061 Uiso 1 1 calc R U . . .
C6 C 0.19011(19) 0.1041(4) 0.23173(10) 0.0397(8) Uani 1 1 d . . . . .
C7 C 0.24336(18) -0.0168(4) 0.17729(10) 0.0376(8) Uani 1 1 d . . . . .
C13 C 0.13881(19) 0.0083(4) 0.05614(10) 0.0405(8) Uani 1 1 d . . . . .
C4 C 0.1209(2) 0.2391(5) 0.28024(12) 0.0585(11) Uani 1 1 d . . . . .
H4 H 0.152873 0.193174 0.302654 0.070 Uiso 1 1 calc R U . . .
C20 C 0.3159(2) 0.2585(5) 0.09214(13) 0.0579(11) Uani 1 1 d . . . . .
H20 H 0.339734 0.170785 0.105721 0.069 Uiso 1 1 calc R U . . .
C17 C 0.0693(3) -0.2202(6) 0.02771(16) 0.0732(14) Uani 1 1 d . . . . .
H17 H 0.046988 -0.316045 0.031600 0.088 Uiso 1 1 calc R U . . .
C8 C 0.24328(18) -0.0155(4) 0.13465(10) 0.0368(8) Uani 1 1 d . . . . .
C18 C 0.1055(2) -0.1346(5) 0.06154(13) 0.0573(11) Uani 1 1 d . . . . .
H18 H 0.107430 -0.173275 0.088249 0.069 Uiso 1 1 calc R U . . .
C10 C 0.3402(2) -0.2128(5) 0.14423(15) 0.0644(12) Uani 1 1 d . . . . .
H10 H 0.373060 -0.276860 0.133546 0.077 Uiso 1 1 calc R U . . .
C14 C 0.1365(2) 0.0619(6) 0.01637(12) 0.0620(11) Uani 1 1 d . . . . .
H14 H 0.159533 0.156459 0.012107 0.074 Uiso 1 1 calc R U . . .
C27 C 0.0292(2) 0.3719(5) 0.21323(13) 0.0610(11) Uani 1 1 d . . . . .
H1 H -0.002098 0.418111 0.190562 0.073 Uiso 1 1 calc R U . . .
C11 C 0.3393(2) -0.2142(5) 0.18606(15) 0.0657(12) Uani 1 1 d . . . . .
H11 H 0.371565 -0.281284 0.203468 0.079 Uiso 1 1 calc R U . . .
C15 C 0.0999(3) -0.0250(8) -0.01742(14) 0.0827(16) Uani 1 1 d . . . . .
H15 H 0.098289 0.011940 -0.044255 0.099 Uiso 1 1 calc R U . . .
C3 C 0.0643(3) 0.3374(7) 0.28633(15) 0.0788(15) Uani 1 1 d . . . . .
H3 H 0.057089 0.357978 0.313074 0.095 Uiso 1 1 calc R U . . .
C24 C 0.2049(2) 0.4025(5) 0.06542(12) 0.0578(11) Uani 1 1 d . . . . .
H24 H 0.153322 0.412868 0.060958 0.069 Uiso 1 1 calc R U . . .
C21 C 0.3575(3) 0.3771(6) 0.07917(16) 0.0765(14) Uani 1 1 d . . . . .
H21 H 0.409196 0.368621 0.083971 0.092 Uiso 1 1 calc R U . . .
C22 C 0.3233(3) 0.5070(6) 0.05931(15) 0.0800(15) Uani 1 1 d . . . . .
H22 H 0.351655 0.586192 0.050505 0.096 Uiso 1 1 calc R U . . .
C23 C 0.2473(3) 0.5204(6) 0.05237(14) 0.0719(13) Uani 1 1 d . . . . .
H23 H 0.224088 0.608869 0.038880 0.086 Uiso 1 1 calc R U . . .
C2 C 0.0189(3) 0.4047(6) 0.25277(16) 0.0786(15) Uani 1 1 d . . . . .
H2 H -0.019037 0.472640 0.256632 0.094 Uiso 1 1 calc R U . . .
C16 C 0.0665(3) -0.1633(7) -0.01156(16) 0.0807(16) Uani 1 1 d . . . . .
H16 H 0.041418 -0.219908 -0.034385 0.097 Uiso 1 1 calc R U . . .
C26 C 0.1658(3) 0.5732(5) 0.15648(16) 0.0935(18) Uani 1 1 d . . . . .
H26A H 0.208003 0.641446 0.164617 0.140 Uiso 1 1 calc R U . . .
H26B H 0.144632 0.589206 0.127575 0.140 Uiso 1 1 calc R U . . .
H26C H 0.129109 0.596755 0.172805 0.140 Uiso 1 1 calc R U . . .
H3A H 0.2146(19) 0.400(4) 0.1864(11) 0.039(11) Uiso 1 1 d . . . . .

loop_
_atom_site_aniso_label
_atom_site_aniso_U_11
_atom_site_aniso_U_22
_atom_site_aniso_U_33
_atom_site_aniso_U_23
_atom_site_aniso_U_13
_atom_site_aniso_U_12
Ru1 0.02843(16) 0.04081(18) 0.02913(16) -0.00546(12) 0.00292(11) -0.00075(12)
P1 0.0331(5) 0.0428(5) 0.0267(5) -0.0044(4) 0.0050(4) -0.0013(4)
Cl1 0.0513(6) 0.0690(7) 0.0538(6) -0.0036(5) -0.0081(5) 0.0187(5)
O1 0.0764(19) 0.0594(17) 0.0278(14) -0.0005(12) -0.0048(13) 0.0055(14)
N1 0.0372(17) 0.0529(19) 0.0378(17) -0.0143(14) 0.0110(13) -0.0043(14)
O3 0.0515(16) 0.0437(15) 0.0342(15) -0.0019(11) -0.0036(13) -0.0077(12)
O2 0.069(2) 0.093(2) 0.071(2) -0.0262(18) 0.0269(16) -0.0448(19)
N2 0.0320(15) 0.0437(17) 0.0285(15) -0.0046(12) 0.0022(12) -0.0033(12)
C1 0.040(2) 0.060(3) 0.040(2) -0.0114(18) 0.0128(17) -0.0065(19)
C12 0.050(2) 0.060(3) 0.045(2) -0.0047(19) -0.0029(18) 0.008(2)
C5 0.043(2) 0.050(2) 0.035(2) -0.0106(16) 0.0094(16) -0.0143(17)
C19 0.046(2) 0.053(2) 0.0305(19) -0.0052(16) 0.0115(16) -0.0070(17)
C9 0.047(2) 0.060(3) 0.047(2) -0.0106(19) 0.0107(18) 0.0029(19)
C6 0.046(2) 0.039(2) 0.032(2) -0.0035(15) 0.0035(16) -0.0117(16)
C7 0.0329(18) 0.040(2) 0.037(2) -0.0051(15) 0.0014(15) -0.0022(15)
C13 0.0366(19) 0.051(2) 0.033(2) -0.0115(16) 0.0044(15) 0.0029(16)
C4 0.060(3) 0.081(3) 0.036(2) -0.015(2) 0.0121(19) -0.009(2)
C20 0.047(2) 0.073(3) 0.055(3) -0.006(2) 0.011(2) -0.011(2)
C17 0.062(3) 0.072(3) 0.081(4) -0.034(3) 0.004(3) -0.001(2)
C8 0.0314(18) 0.0398(19) 0.038(2) -0.0058(15) 0.0039(15) -0.0038(15)
C18 0.058(3) 0.060(3) 0.051(3) -0.018(2) 0.002(2) 0.001(2)
C10 0.049(3) 0.067(3) 0.075(3) -0.013(2) 0.007(2) 0.021(2)
C14 0.066(3) 0.082(3) 0.037(2) -0.010(2) 0.009(2) -0.002(2)
C27 0.045(2) 0.082(3) 0.057(3) -0.019(2) 0.012(2) 0.007(2)
C11 0.053(3) 0.067(3) 0.069(3) -0.005(2) -0.008(2) 0.022(2)
C15 0.075(3) 0.132(5) 0.037(3) -0.022(3) 0.002(2) 0.007(3)
C3 0.067(3) 0.124(4) 0.048(3) -0.036(3) 0.018(2) -0.002(3)
C24 0.063(3) 0.061(3) 0.053(3) 0.001(2) 0.020(2) -0.005(2)
C21 0.056(3) 0.094(4) 0.083(4) -0.012(3) 0.022(3) -0.031(3)
C22 0.101(4) 0.077(4) 0.072(3) -0.008(3) 0.042(3) -0.040(3)
C23 0.100(4) 0.061(3) 0.062(3) 0.004(2) 0.034(3) -0.013(3)
C2 0.057(3) 0.108(4) 0.074(3) -0.035(3) 0.021(3) 0.011(3)
C16 0.060(3) 0.111(4) 0.063(3) -0.051(3) -0.006(2) 0.010(3)
C26 0.120(5) 0.056(3) 0.088(4) 0.012(3) -0.021(3) -0.016(3)

loop_
_atom_type_symbol
_atom_type_description
_atom_type_scat_dispersion_real
_atom_type_scat_dispersion_imag
_atom_type_scat_source
C C 0.0033 0.0016 'International Tables Vol C Tables 4.2.6.8 and 6.1.1.4'
H H 0.0000 0.0000 'International Tables Vol C Tables 4.2.6.8 and 6.1.1.4'
N N 0.0061 0.0033 'International Tables Vol C Tables 4.2.6.8 and 6.1.1.4'
O O 0.0106 0.0060 'International Tables Vol C Tables 4.2.6.8 and 6.1.1.4'
P P 0.1023 0.0942 'International Tables Vol C Tables 4.2.6.8 and 6.1.1.4'
Cl Cl 0.1484 0.1585 'International Tables Vol C Tables 4.2.6.8 and 6.1.1.4'
Ru Ru -1.2594 0.8363 'International Tables Vol C Tables 4.2.6.8 and 6.1.1.4'

loop_
_geom_angle_atom_site_label_1
_geom_angle_atom_site_label_2
_geom_angle_atom_site_label_3
_geom_angle
_geom_angle_site_symmetry_1
_geom_angle_site_symmetry_3
_geom_angle_publ_flag
C1 Ru1 N2 95.40(14) . . ?
C1 Ru1 N1 95.80(13) . . ?
N2 Ru1 N1 79.11(11) . . ?
C1 Ru1 O3 177.86(14) . . ?
N2 Ru1 O3 86.34(10) . . ?
N1 Ru1 O3 83.31(10) . . ?
C1 Ru1 P1 91.59(11) . . ?
N2 Ru1 P1 83.85(8) . . ?
N1 Ru1 P1 161.97(8) . . ?
O3 Ru1 P1 89.82(7) . . ?
C1 Ru1 Cl1 88.96(13) . . ?
N2 Ru1 Cl1 173.24(8) . . ?
N1 Ru1 Cl1 95.35(9) . . ?
O3 Ru1 Cl1 89.19(8) . . ?
P1 Ru1 Cl1 101.22(3) . . ?
C19 P1 C8 105.96(16) . . ?
C19 P1 C13 105.88(16) . . ?
C8 P1 C13 105.12(16) . . ?
C19 P1 Ru1 114.28(12) . . ?
C8 P1 Ru1 100.36(11) . . ?
C13 P1 Ru1 123.42(11) . . ?
C27 N1 C5 119.0(3) . . ?
C27 N1 Ru1 129.0(3) . . ?
C5 N1 Ru1 112.0(2) . . ?
C26 O3 Ru1 123.6(3) . . ?
C26 O3 H3A 110(2) . . ?
Ru1 O3 H3A 109(2) . . ?
C6 N2 C7 122.9(3) . . ?
C6 N2 Ru1 116.7(2) . . ?
C7 N2 Ru1 120.4(2) . . ?
O2 C1 Ru1 177.0(4) . . ?
C11 C12 C7 119.8(4) . . ?
C11 C12 H12 120.1 . . ?
C7 C12 H12 120.1 . . ?
N1 C5 C4 122.2(4) . . ?
N1 C5 C6 117.9(3) . . ?
C4 C5 C6 119.9(4) . . ?
C24 C19 C20 118.5(4) . . ?
C24 C19 P1 118.2(3) . . ?
C20 C19 P1 123.2(3) . . ?
C10 C9 C8 120.3(4) . . ?
C10 C9 H9 119.8 . . ?
C8 C9 H9 119.8 . . ?
O1 C6 N2 127.3(3) . . ?
O1 C6 C5 118.4(3) . . ?
N2 C6 C5 114.2(3) . . ?
C12 C7 C8 118.7(3) . . ?
C12 C7 N2 124.2(3) . . ?
C8 C7 N2 117.0(3) . . ?
C14 C13 C18 118.7(4) . . ?
C14 C13 P1 123.1(3) . . ?
C18 C13 P1 118.1(3) . . ?
C3 C4 C5 118.2(4) . . ?
C3 C4 H4 120.9 . . ?
C5 C4 H4 120.9 . . ?
C21 C20 C19 120.5(4) . . ?
C21 C20 H20 119.8 . . ?
C19 C20 H20 119.8 . . ?
C16 C17 C18 119.6(5) . . ?
C16 C17 H17 120.2 . . ?
C18 C17 H17 120.2 . . ?
C9 C8 C7 120.3(3) . . ?
C9 C8 P1 122.2(3) . . ?
C7 C8 P1 117.4(2) . . ?
C17 C18 C13 120.7(4) . . ?
C17 C18 H18 119.6 . . ?
C13 C18 H18 119.6 . . ?
C11 C10 C9 118.8(4) . . ?
C11 C10 H10 120.6 . . ?
C9 C10 H10 120.6 . . ?
C13 C14 C15 120.1(5) . . ?
C13 C14 H14 120.0 . . ?
C15 C14 H14 120.0 . . ?
N1 C27 C2 121.2(4) . . ?
N1 C27 H1 119.4 . . ?
C2 C27 H1 119.4 . . ?
C10 C11 C12 121.9(4) . . ?
C10 C11 H11 119.0 . . ?
C12 C11 H11 119.0 . . ?
C16 C15 C14 120.4(5) . . ?
C16 C15 H15 119.8 . . ?
C14 C15 H15 119.8 . . ?
C2 C3 C4 119.4(4) . . ?
C2 C3 H3 120.3 . . ?
C4 C3 H3 120.3 . . ?
C23 C24 C19 120.5(4) . . ?
C23 C24 H24 119.8 . . ?
C19 C24 H24 119.8 . . ?
C22 C21 C20 120.4(5) . . ?
C22 C21 H21 119.8 . . ?
C20 C21 H21 119.8 . . ?
C21 C22 C23 120.0(4) . . ?
C21 C22 H22 120.0 . . ?
C23 C22 H22 120.0 . . ?
C22 C23 C24 120.1(5) . . ?
C22 C23 H23 119.9 . . ?
C24 C23 H23 119.9 . . ?
C3 C2 C27 120.0(4) . . ?
C3 C2 H2 120.0 . . ?
C27 C2 H2 120.0 . . ?
C15 C16 C17 120.4(4) . . ?
C15 C16 H16 119.8 . . ?
C17 C16 H16 119.8 . . ?
O3 C26 H26A 109.5 . . ?
O3 C26 H26B 109.5 . . ?
H26A C26 H26B 109.5 . . ?
O3 C26 H26C 109.5 . . ?
H26A C26 H26C 109.5 . . ?
H26B C26 H26C 109.5 . . ?

loop_
_geom_bond_atom_site_label_1
_geom_bond_atom_site_label_2
_geom_bond_distance
_geom_bond_site_symmetry_2
_geom_bond_publ_flag
Ru1 C1 1.811(4) . ?
Ru1 N2 2.068(3) . ?
Ru1 N1 2.141(3) . ?
Ru1 O3 2.183(2) . ?
Ru1 P1 2.2752(9) . ?
Ru1 Cl1 2.4083(10) . ?
P1 C19 1.819(4) . ?
P1 C8 1.819(3) . ?
P1 C13 1.825(3) . ?
O1 C6 1.242(4) . ?
N1 C27 1.337(5) . ?
N1 C5 1.344(5) . ?
O3 C26 1.453(5) . ?
O3 H3A 0.81(3) . ?
O2 C1 1.149(4) . ?
N2 C6 1.336(4) . ?
N2 C7 1.427(4) . ?
C12 C11 1.380(5) . ?
C12 C7 1.397(5) . ?
C12 H12 0.9300 . ?
C5 C4 1.386(5) . ?
C5 C6 1.503(5) . ?
C19 C24 1.386(5) . ?
C19 C20 1.388(5) . ?
C9 C10 1.388(5) . ?
C9 C8 1.396(5) . ?
C9 H9 0.9300 . ?
C7 C8 1.399(5) . ?
C13 C14 1.375(5) . ?
C13 C18 1.385(5) . ?
C4 C3 1.375(6) . ?
C4 H4 0.9300 . ?
C20 C21 1.380(6) . ?
C20 H20 0.9300 . ?
C17 C16 1.368(7) . ?
C17 C18 1.381(6) . ?
C17 H17 0.9300 . ?
C18 H18 0.9300 . ?
C10 C11 1.377(6) . ?
C10 H10 0.9300 . ?
C14 C15 1.388(6) . ?
C14 H14 0.9300 . ?
C27 C2 1.377(6) . ?
C27 H1 0.9300 . ?
C11 H11 0.9300 . ?
C15 C16 1.356(7) . ?
C15 H15 0.9300 . ?
C3 C2 1.366(7) . ?
C3 H3 0.9300 . ?
C24 C23 1.386(6) . ?
C24 H24 0.9300 . ?
C21 C22 1.367(7) . ?
C21 H21 0.9300 . ?
C22 C23 1.369(7) . ?
C22 H22 0.9300 . ?
C23 H23 0.9300 . ?
C2 H2 0.9300 . ?
C16 H16 0.9300 . ?
C26 H26A 0.9600 . ?
C26 H26B 0.9600 . ?
C26 H26C 0.9600 . ?

loop_
_geom_torsion_atom_site_label_1
_geom_torsion_atom_site_label_2
_geom_torsion_atom_site_label_3
_geom_torsion_atom_site_label_4
_geom_torsion
_geom_torsion_site_symmetry_1
_geom_torsion_site_symmetry_2
_geom_torsion_site_symmetry_3
_geom_torsion_site_symmetry_4
_geom_torsion_publ_flag
C27 N1 C5 C4 1.1(5) . . . . ?
Ru1 N1 C5 C4 178.4(3) . . . . ?
C27 N1 C5 C6 -178.9(3) . . . . ?
Ru1 N1 C5 C6 -1.5(4) . . . . ?
C8 P1 C19 C24 -169.7(3) . . . . ?
C13 P1 C19 C24 79.0(3) . . . . ?
Ru1 P1 C19 C24 -60.2(3) . . . . ?
C8 P1 C19 C20 7.4(4) . . . . ?
C13 P1 C19 C20 -103.9(3) . . . . ?
Ru1 P1 C19 C20 116.9(3) . . . . ?
C7 N2 C6 O1 3.5(5) . . . . ?
Ru1 N2 C6 O1 -177.3(3) . . . . ?
C7 N2 C6 C5 -177.0(3) . . . . ?
Ru1 N2 C6 C5 2.2(4) . . . . ?
N1 C5 C6 O1 179.2(3) . . . . ?
C4 C5 C6 O1 -0.8(5) . . . . ?
N1 C5 C6 N2 -0.4(4) . . . . ?
C4 C5 C6 N2 179.7(3) . . . . ?
C11 C12 C7 C8 0.9(6) . . . . ?
C11 C12 C7 N2 179.3(3) . . . . ?
C6 N2 C7 C12 6.9(5) . . . . ?
Ru1 N2 C7 C12 -172.3(3) . . . . ?
C6 N2 C7 C8 -174.7(3) . . . . ?
Ru1 N2 C7 C8 6.1(4) . . . . ?
C19 P1 C13 C14 -17.7(4) . . . . ?
C8 P1 C13 C14 -129.6(3) . . . . ?
Ru1 P1 C13 C14 116.7(3) . . . . ?
C19 P1 C13 C18 165.2(3) . . . . ?
C8 P1 C13 C18 53.3(3) . . . . ?
Ru1 P1 C13 C18 -60.3(3) . . . . ?
N1 C5 C4 C3 -0.2(6) . . . . ?
C6 C5 C4 C3 179.8(4) . . . . ?
C24 C19 C20 C21 -1.2(6) . . . . ?
P1 C19 C20 C21 -178.2(3) . . . . ?
C10 C9 C8 C7 -1.1(5) . . . . ?
C10 C9 C8 P1 177.9(3) . . . . ?
C12 C7 C8 C9 -0.2(5) . . . . ?
N2 C7 C8 C9 -178.7(3) . . . . ?
C12 C7 C8 P1 -179.3(3) . . . . ?
N2 C7 C8 P1 2.2(4) . . . . ?
C19 P1 C8 C9 -67.8(3) . . . . ?
C13 P1 C8 C9 44.0(3) . . . . ?
Ru1 P1 C8 C9 173.1(3) . . . . ?
C19 P1 C8 C7 111.2(3) . . . . ?
C13 P1 C8 C7 -136.9(3) . . . . ?
Ru1 P1 C8 C7 -7.9(3) . . . . ?
C16 C17 C18 C13 0.0(7) . . . . ?
C14 C13 C18 C17 -1.3(6) . . . . ?
P1 C13 C18 C17 175.9(3) . . . . ?
C8 C9 C10 C11 1.7(6) . . . . ?
C18 C13 C14 C15 1.4(6) . . . . ?
P1 C13 C14 C15 -175.7(3) . . . . ?
C5 N1 C27 C2 -0.9(6) . . . . ?
Ru1 N1 C27 C2 -177.8(3) . . . . ?
C9 C10 C11 C12 -1.0(7) . . . . ?
C7 C12 C11 C10 -0.3(7) . . . . ?
C13 C14 C15 C16 -0.3(7) . . . . ?
C5 C4 C3 C2 -0.8(7) . . . . ?
C20 C19 C24 C23 1.5(6) . . . . ?
P1 C19 C24 C23 178.7(3) . . . . ?
C19 C20 C21 C22 0.3(7) . . . . ?
C20 C21 C22 C23 0.4(8) . . . . ?
C21 C22 C23 C24 -0.1(7) . . . . ?
C19 C24 C23 C22 -0.9(7) . . . . ?
C4 C3 C2 C27 1.0(8) . . . . ?
N1 C27 C2 C3 -0.1(7) . . . . ?
C14 C15 C16 C17 -1.0(8) . . . . ?
C18 C17 C16 C15 1.1(7) . . . . ?
